data_8103881
loop_
_publ_author_name
'Macicek, J.'
'Georgiev, M.'
'Maneva-Petrova, M.'

_publ_section_title
;
 Structure of Be(IO3)2*2HIO3*6H2O
;
_journal_name_full 'Zeitschrift fuer Kristallographie (149,1979-)'
_journal_page_first 177
_journal_page_last 184
_journal_volume 199
_journal_year 1992
_chemical_formula_sum 'Be H14 I4 O18'
_chemical_name_systematic 'Be (I O3)2 (H I O3)2 (H2 O)6'
_space_group_IT_number 62
_symmetry_space_group_name_Hall '-P 2c 2n'
_symmetry_space_group_name_H-M 'P n a m'
_cell_angle_alpha 90
_cell_angle_beta 90
_cell_angle_gamma 90
_cell_formula_units_Z 4
_cell_length_a 7.842
_cell_length_b 8.613
_cell_length_c 24.407
_cell_volume 1648.526
_citation_journal_id_ASTM ZEKRDZ
_cod_data_source_file Macicek_ZEKRDZ_1992_35.cif
_cod_data_source_block H14Be1I4O18
_cod_original_sg_symbol_Hall '-P 2ac 2n (-x,z,y)'
_cod_original_formula_sum 'H14 Be1 I4 O18'
_cod_database_code 8103881

loop_
_symmetry_equiv_pos_as_xyz
x,y,z
-x+1/2,y+1/2,-z
x+1/2,-y+1/2,-z+1/2
-x,-y,z+1/2
-x,-y,-z
x-1/2,-y-1/2,z
-x-1/2,y-1/2,z-1/2
x,y,-z-1/2

loop_
_atom_site_label
_atom_site_type_symbol
_atom_site_fract_x
_atom_site_fract_y
_atom_site_fract_z
_atom_site_occupancy
_atom_site_U_iso_or_equiv
O3 O-2 -0.0282 0.3655 0.1691 1 0.0
O9 O-2 0.282 0.711 0.3066 1 0.0
H4 H+1 0.15 0.725 0.329 1 0.0
Be1 Be+2 0.298 0.61 0.25 1 0.0
O1 O-2 -0.1809 0.124 0.1176 1 0.0
O8 O-2 0.4899 0.5397 0.25 1 0.0
I2 I+5 0.26141 -0.01775 0.00693 1 0.0
H6 H+1 0.472 0.83 0.399 1 0.0
O6 O-2 0.0803 0.0002 0.0544 1 0.0
H5 H+1 0.37 0.726 0.34 1 0.0
H3 H+1 0.559 0.511 0.219 1 0.0
O10 O-2 0.5255 0.7716 0.3777 1 0.0
H7 H+1 0.56 0.696 0.399 1 0.0
H1 H+1 -0.124 0.401 0.162 1 0.0
I1 I+5 0.02715 0.208 0.11594 1 0.0
O2 O-2 0.1373 0.0895 0.1651 1 0.0
O5 O-2 0.4304 0.0271 0.0552 1 0.0
O4 O-2 0.2783 -0.2248 0.007 1 0.0
H2 H+1 0.095 0.478 0.278 1 0.0
O7 O-2 0.1444 0.491 0.25 1 0.0
